data_7151901
loop_
_publ_author_name
'Zhang, Mei'
'Zhang, Yangming'
'Lu, Wei'
'Nan, Fa-Jun'

_publ_section_title
;
 Synthesis and revision of stereochemistry of rubescensin S
;
_journal_issue 12
_journal_name_full 'Organic &amp; Biomolecular Chemistry'
_journal_page_first 4436
_journal_paper_doi 10.1039/c1ob05611e
_journal_volume 9
_journal_year 2011
_chemical_absolute_configuration ad
_chemical_formula_sum 'C19.5 H28 O8.5'
_chemical_formula_weight 398.42
_chemical_name_systematic
;
?
;
_space_group_IT_number 19
_symmetry_cell_setting orthorhombic
_symmetry_space_group_name_Hall 'P 2ac 2ab'
_symmetry_space_group_name_H-M 'P 21 21 21'
_atom_sites_solution_hydrogens geom
_atom_sites_solution_primary direct
_atom_sites_solution_secondary difmap
_audit_creation_method SHELXL-97
_cell_angle_alpha 90.00
_cell_angle_beta 90.00
_cell_angle_gamma 90.00
_cell_formula_units_Z 8
_cell_length_a 9.6172(17)
_cell_length_b 14.543(3)
_cell_length_c 27.025(5)
_cell_measurement_reflns_used 7656
_cell_measurement_temperature 296(2)
_cell_measurement_theta_max 26.490
_cell_measurement_theta_min 2.539
_cell_volume 3779.8(12)
_computing_cell_refinement 'Bruker SAINT'
_computing_data_collection 'Bruker APEX2'
_computing_data_reduction 'Bruker SAINT'
_computing_molecular_graphics 'Bruker SHELXTL'
_computing_publication_material 'Bruker SHELXTL'
_computing_structure_refinement 'SHELXL-97 (Sheldrick, 2008)'
_computing_structure_solution 'SHELXS-97 (Sheldrick, 2008)'
_diffrn_ambient_temperature 296(2)
_diffrn_measured_fraction_theta_full 0.997
_diffrn_measured_fraction_theta_max 0.997
_diffrn_measurement_device_type 'Bruker APEX-II CCD'
_diffrn_measurement_method '\f and \w scans'
_diffrn_radiation_monochromator graphite
_diffrn_radiation_source 'fine-focus sealed tube'
_diffrn_radiation_type MoK\a
_diffrn_radiation_wavelength 0.71073
_diffrn_reflns_av_R_equivalents 0.0733
_diffrn_reflns_av_sigmaI/netI 0.0380
_diffrn_reflns_limit_h_max 11
_diffrn_reflns_limit_h_min -11
_diffrn_reflns_limit_k_max 17
_diffrn_reflns_limit_k_min -17
_diffrn_reflns_limit_l_max 32
_diffrn_reflns_limit_l_min -33
_diffrn_reflns_number 36736
_diffrn_reflns_theta_full 26.00
_diffrn_reflns_theta_max 26.00
_diffrn_reflns_theta_min 1.59
_exptl_absorpt_coefficient_mu 0.110
_exptl_absorpt_correction_T_max 0.7456
_exptl_absorpt_correction_T_min 0.6548
_exptl_absorpt_correction_type multi-scan
_exptl_absorpt_process_details 'SADABS V2008/1 (Bruker AXS)'
_exptl_crystal_colour colorless
_exptl_crystal_density_diffrn 1.400
_exptl_crystal_density_meas 1.400
_exptl_crystal_density_method 'not measured'
_exptl_crystal_description prismatic
_exptl_crystal_F_000 1704
_exptl_crystal_size_max 0.307
_exptl_crystal_size_mid 0.228
_exptl_crystal_size_min 0.050
_refine_diff_density_max 0.572
_refine_diff_density_min -0.427
_refine_diff_density_rms 0.073
_refine_ls_abs_structure_details 'Flack H D (1983), Acta Cryst. A39, 876-881'
_refine_ls_abs_structure_Flack 0(10)
_refine_ls_extinction_coef 0.0024(9)
_refine_ls_extinction_expression Fc^*^=kFc[1+0.001xFc^2^\l^3^/sin(2\q)]^-1/4^
_refine_ls_extinction_method SHELXL
_refine_ls_goodness_of_fit_ref 1.209
_refine_ls_hydrogen_treatment mixed
_refine_ls_matrix_type full
_refine_ls_number_parameters 534
_refine_ls_number_reflns 4157
_refine_ls_number_restraints 9
_refine_ls_restrained_S_all 1.208
_refine_ls_R_factor_all 0.0933
_refine_ls_R_factor_gt 0.0628
_refine_ls_shift/su_max 0.000
_refine_ls_shift/su_mean 0.000
_refine_ls_structure_factor_coef Fsqd
_refine_ls_weighting_details 'calc w=1/[\s^2^(Fo^2^)+(0.1031P)^2^+1.3189P] where P=(Fo^2^+2Fc^2^)/3'
_refine_ls_weighting_scheme calc
_refine_ls_wR_factor_gt 0.1660
_refine_ls_wR_factor_ref 0.1948
_reflns_number_gt 3147
_reflns_number_total 4157
_reflns_threshold_expression >2sigma(I)
_cod_data_source_file c1ob05611e.txt
_cod_data_source_block mo_dm1024_0m
_cod_depositor_comments
;
The following automatic conversions were performed:
'_symmetry_cell_setting' value 'Orthorhombic' changed to 'orthorhombic'
according to '/home/saulius/struct/CIF-dictionaries/cif_core.dic'
dictionary named 'cif_core.dic' version 2.4.1 from 2010-06-29.

Automatic conversion script
Id: cif_fix_enum 1555 2011-01-17 13:19:09Z saulius 
;
_cod_original_cell_volume 3779.9(12)
_cod_original_sg_symbol_H-M P2(1)2(1)2(1)
_cod_original_formula_sum 'C19.50 H28 O8.50'
_cod_database_code 7151901

loop_
_symmetry_equiv_pos_as_xyz
'x, y, z'
'-x+1/2, -y, z+1/2'
'-x, y+1/2, -z+1/2'
'x+1/2, -y+1/2, -z'

loop_
_atom_site_label
_atom_site_type_symbol
_atom_site_fract_x
_atom_site_fract_y
_atom_site_fract_z
_atom_site_U_iso_or_equiv
_atom_site_adp_type
_atom_site_occupancy
_atom_site_symmetry_multiplicity
_atom_site_calc_flag
_atom_site_refinement_flags
_atom_site_disorder_assembly
_atom_site_disorder_group
O1 O 0.8041(4) 0.4188(3) 0.96141(13) 0.0421(9) Uani 1 1 d D . .
O2 O 0.6615(4) 0.2432(3) 0.84548(16) 0.0522(11) Uani 1 1 d . . .
O3 O 0.4073(4) 0.4057(4) 0.80100(16) 0.0618(13) Uani 1 1 d . . .
O4 O 0.2220(4) 0.3949(3) 0.85043(17) 0.0604(12) Uani 1 1 d . . .
O5 O 0.4711(5) 0.2125(4) 0.80070(17) 0.0688(14) Uani 1 1 d D . .
O6 O 0.2805(5) 0.1774(3) 0.86793(18) 0.0604(12) Uani 1 1 d D . .
O7 O 0.0788(4) 0.3499(4) 0.96271(18) 0.0629(13) Uani 1 1 d . . .
O8 O 0.0585(5) 0.2460(4) 0.9049(2) 0.0704(14) Uani 1 1 d D . .
O9 O 0.2291(4) 0.9898(3) 0.95234(15) 0.0427(9) Uani 1 1 d D . .
O10 O 0.3917(4) 0.8503(3) 0.82682(13) 0.0431(9) Uani 1 1 d . . .
O11 O 0.6304(4) 0.7169(3) 0.90073(16) 0.0493(10) Uani 1 1 d . . .
O12 O 0.8197(4) 0.8028(3) 0.91192(17) 0.0566(11) Uani 1 1 d . . .
O13 O 0.5835(5) 0.7754(3) 0.80104(16) 0.0558(12) Uani 1 1 d D . .
O14 O 0.7557(5) 0.9151(4) 0.80688(16) 0.0647(13) Uani 1 1 d D . .
O15 O 0.9828(5) 0.9586(4) 0.85489(18) 0.0705(14) Uani 1 1 d . . .
O16 O 0.9647(4) 1.0277(3) 0.92813(19) 0.0607(13) Uani 1 1 d D . .
O17 O 0.6738(11) 0.1036(8) 0.7446(4) 0.158(3) Uiso 1 1 d . . .
H17 H 0.6384 0.1549 0.7460 0.237 Uiso 1 1 calc RD . .
C1 C 0.7590(5) 0.4606(4) 0.91561(19) 0.0394(12) Uani 1 1 d . . .
H1A H 0.7001 0.5133 0.9242 0.047 Uiso 1 1 calc R . .
C2 C 0.8837(6) 0.4976(5) 0.8869(2) 0.0538(16) Uani 1 1 d . . .
H2A H 0.9330 0.5415 0.9075 0.065 Uiso 1 1 calc R . .
H2B H 0.9468 0.4471 0.8799 0.065 Uiso 1 1 calc R . .
C3 C 0.8442(7) 0.5434(5) 0.8389(2) 0.0575(17) Uani 1 1 d . . .
H3A H 0.9277 0.5663 0.8230 0.069 Uiso 1 1 calc R . .
H3B H 0.7850 0.5958 0.8461 0.069 Uiso 1 1 calc R . .
C4 C 0.7675(6) 0.4787(4) 0.8029(2) 0.0497(15) Uani 1 1 d . . .
C5 C 0.6425(6) 0.4386(4) 0.83173(19) 0.0418(13) Uani 1 1 d . . .
H5 H 0.5821 0.4915 0.8384 0.050 Uiso 1 1 calc R . .
C6 C 0.5522(6) 0.3719(5) 0.8021(2) 0.0493(15) Uani 1 1 d . . .
H6A H 0.5889 0.3625 0.7687 0.059 Uiso 1 1 calc R . .
C7 C 0.5354(6) 0.2811(4) 0.8296(2) 0.0453(14) Uani 1 1 d . . .
C8 C 0.4377(5) 0.3130(4) 0.87108(18) 0.0343(11) Uani 1 1 d . . .
C9 C 0.5226(5) 0.3771(4) 0.90688(18) 0.0343(11) Uani 1 1 d . . .
H9 H 0.4752 0.4368 0.9066 0.041 Uiso 1 1 calc R . .
C10 C 0.6700(5) 0.3941(4) 0.88414(18) 0.0327(11) Uani 1 1 d . . .
C11 C 0.5160(5) 0.3423(4) 0.96031(19) 0.0412(13) Uani 1 1 d . . .
H11A H 0.5629 0.2834 0.9627 0.049 Uiso 1 1 calc R . .
H11B H 0.5632 0.3854 0.9820 0.049 Uiso 1 1 calc R . .
C12 C 0.3650(6) 0.3320(4) 0.9764(2) 0.0439(13) Uani 1 1 d . . .
H12A H 0.3197 0.3915 0.9744 0.053 Uiso 1 1 calc R . .
H12B H 0.3626 0.3125 1.0108 0.053 Uiso 1 1 calc R . .
C13 C 0.2827(5) 0.2623(4) 0.9449(2) 0.0410(12) Uani 1 1 d . . .
H13 H 0.2767 0.2069 0.9654 0.049 Uiso 1 1 calc R . .
C14 C 0.3667(6) 0.2328(4) 0.8989(2) 0.0410(12) Uani 1 1 d . . .
H14A H 0.4415 0.1928 0.9108 0.049 Uiso 1 1 calc R . .
C15 C 0.3385(6) 0.3737(5) 0.8419(2) 0.0488(15) Uani 1 1 d . . .
C16 C 0.7399(5) 0.3013(4) 0.8789(2) 0.0404(12) Uani 1 1 d . . .
H16A H 0.8335 0.3095 0.8663 0.048 Uiso 1 1 calc R . .
H16B H 0.7462 0.2720 0.9111 0.048 Uiso 1 1 calc R . .
C17 C 0.8676(8) 0.4066(5) 0.7808(3) 0.0633(18) Uani 1 1 d . . .
H17A H 0.8158 0.3638 0.7610 0.095 Uiso 1 1 calc R . .
H17B H 0.9135 0.3743 0.8071 0.095 Uiso 1 1 calc R . .
H17C H 0.9356 0.4369 0.7605 0.095 Uiso 1 1 calc R . .
C18 C 0.7092(9) 0.5373(6) 0.7608(3) 0.073(2) Uani 1 1 d . . .
H18A H 0.6414 0.5793 0.7738 0.110 Uiso 1 1 calc R . .
H18B H 0.6662 0.4981 0.7366 0.110 Uiso 1 1 calc R . .
H18C H 0.7834 0.5712 0.7456 0.110 Uiso 1 1 calc R . .
C19 C 0.1336(6) 0.2924(5) 0.9373(2) 0.0515(15) Uani 1 1 d . . .
C20 C 0.2694(5) 0.8951(4) 0.95821(19) 0.0381(12) Uani 1 1 d . . .
H20 H 0.3188 0.8889 0.9897 0.046 Uiso 1 1 calc R . .
C21 C 0.1385(6) 0.8382(4) 0.9607(2) 0.0464(14) Uani 1 1 d . . .
H21A H 0.0836 0.8492 0.9312 0.056 Uiso 1 1 calc R . .
H21B H 0.0839 0.8577 0.9890 0.056 Uiso 1 1 calc R . .
C22 C 0.1673(6) 0.7361(4) 0.9650(2) 0.0521(15) Uani 1 1 d . . .
H22A H 0.0795 0.7033 0.9663 0.063 Uiso 1 1 calc R . .
H22B H 0.2160 0.7245 0.9959 0.063 Uiso 1 1 calc R . .
C23 C 0.2543(6) 0.6984(4) 0.9221(2) 0.0481(14) Uani 1 1 d . . .
C24 C 0.3872(5) 0.7573(4) 0.9193(2) 0.0377(12) Uani 1 1 d . . .
H24 H 0.4354 0.7465 0.9507 0.045 Uiso 1 1 calc R . .
C25 C 0.4919(6) 0.7295(4) 0.8791(2) 0.0446(13) Uani 1 1 d . . .
H25 H 0.4613 0.6741 0.8615 0.053 Uiso 1 1 calc R . .
C26 C 0.5162(5) 0.8097(4) 0.84320(19) 0.0378(12) Uani 1 1 d . . .
C27 C 0.6085(5) 0.8705(4) 0.87614(19) 0.0353(11) Uani 1 1 d . . .
C28 C 0.5170(5) 0.9055(4) 0.92112(18) 0.0339(11) Uani 1 1 d . . .
H28 H 0.5575 0.8777 0.9509 0.041 Uiso 1 1 calc R . .
C29 C 0.3674(5) 0.8646(3) 0.91641(18) 0.0320(11) Uani 1 1 d . . .
C30 C 0.5309(6) 1.0084(4) 0.9277(2) 0.0432(13) Uani 1 1 d . . .
H30A H 0.4853 1.0270 0.9581 0.052 Uiso 1 1 calc R . .
H30B H 0.4856 1.0397 0.9004 0.052 Uiso 1 1 calc R . .
C31 C 0.6827(6) 1.0358(4) 0.9295(2) 0.0485(14) Uani 1 1 d . . .
H31A H 0.7288 1.0012 0.9555 0.058 Uiso 1 1 calc R . .
H31B H 0.6895 1.1005 0.9378 0.058 Uiso 1 1 calc R . .
C32 C 0.7582(6) 1.0184(4) 0.8800(2) 0.0434(13) Uani 1 1 d . . .
H32 H 0.7544 1.0769 0.8620 0.052 Uiso 1 1 calc R . .
C33 C 0.6779(6) 0.9495(4) 0.8479(2) 0.0422(13) Uani 1 1 d . . .
H33 H 0.6013 0.9847 0.8333 0.051 Uiso 1 1 calc R . .
C34 C 0.7042(6) 0.7963(4) 0.8974(2) 0.0425(13) Uani 1 1 d . . .
C35 C 0.3138(5) 0.8949(4) 0.86570(18) 0.0370(11) Uani 1 1 d . . .
H35A H 0.2161 0.8792 0.8627 0.044 Uiso 1 1 calc R . .
H35B H 0.3227 0.9611 0.8625 0.044 Uiso 1 1 calc R . .
C36 C 0.1688(7) 0.6950(5) 0.8734(3) 0.0632(18) Uani 1 1 d . . .
H36A H 0.1027 0.6456 0.8751 0.095 Uiso 1 1 calc R . .
H36B H 0.2304 0.6850 0.8459 0.095 Uiso 1 1 calc R . .
H36C H 0.1205 0.7521 0.8690 0.095 Uiso 1 1 calc R . .
C37 C 0.2994(9) 0.5986(5) 0.9351(3) 0.074(2) Uani 1 1 d . . .
H37A H 0.3486 0.5985 0.9660 0.112 Uiso 1 1 calc R . .
H37B H 0.3590 0.5753 0.9095 0.112 Uiso 1 1 calc R . .
H37C H 0.2185 0.5602 0.9377 0.112 Uiso 1 1 calc R . .
C38 C 0.9121(6) 0.9969(4) 0.8861(2) 0.0469(14) Uani 1 1 d . . .
C39 C 0.827(2) 0.1119(13) 0.7505(7) 0.186(7) Uiso 1 1 d . . .
H39A H 0.8471 0.1439 0.7807 0.279 Uiso 1 1 calc R . .
H39B H 0.8644 0.1454 0.7230 0.279 Uiso 1 1 calc R . .
H39C H 0.8672 0.0516 0.7516 0.279 Uiso 1 1 calc R . .
H1 H 0.879(4) 0.394(4) 0.958(2) 0.054(19) Uiso 1 1 d D . .
H5A H 0.456(9) 0.175(7) 0.778(3) 0.14(4) Uiso 1 1 d D . .
H6 H 0.313(10) 0.165(7) 0.8400(18) 0.11(4) Uiso 1 1 d D . .
H8 H 0.124(7) 0.229(6) 0.888(3) 0.09(3) Uiso 1 1 d D . .
H9A H 0.255(9) 1.008(6) 0.9795(16) 0.09(3) Uiso 1 1 d D . .
H13A H 0.654(5) 0.805(4) 0.796(3) 0.05(2) Uiso 1 1 d D . .
H14 H 0.837(4) 0.917(7) 0.817(3) 0.11(4) Uiso 1 1 d D . .
H16 H 1.051(2) 1.025(5) 0.931(2) 0.051(18) Uiso 1 1 d D . .

loop_
_atom_site_aniso_label
_atom_site_aniso_U_11
_atom_site_aniso_U_22
_atom_site_aniso_U_33
_atom_site_aniso_U_23
_atom_site_aniso_U_13
_atom_site_aniso_U_12
O1 0.0253(18) 0.065(3) 0.0356(19) -0.0051(18) -0.0051(16) 0.0020(18)
O2 0.041(2) 0.059(2) 0.056(2) -0.024(2) -0.0024(19) 0.004(2)
O3 0.044(2) 0.094(3) 0.047(2) 0.023(2) -0.016(2) -0.012(2)
O4 0.033(2) 0.077(3) 0.072(3) 0.011(2) -0.014(2) 0.009(2)
O5 0.064(3) 0.090(3) 0.052(3) -0.034(3) -0.001(2) -0.026(3)
O6 0.061(3) 0.058(3) 0.062(3) -0.010(2) -0.006(3) -0.018(2)
O7 0.035(2) 0.087(3) 0.067(3) 0.004(3) 0.006(2) 0.014(2)
O8 0.031(2) 0.093(4) 0.087(4) -0.005(3) -0.013(3) -0.012(3)
O9 0.0277(18) 0.053(2) 0.048(2) -0.0126(19) -0.0046(17) 0.0076(17)
O10 0.0329(19) 0.068(2) 0.0284(18) -0.0056(17) -0.0032(15) 0.0051(18)
O11 0.036(2) 0.045(2) 0.067(3) 0.0017(19) -0.0012(19) 0.0096(18)
O12 0.031(2) 0.070(3) 0.069(3) 0.002(2) -0.007(2) 0.011(2)
O13 0.046(3) 0.078(3) 0.044(2) -0.023(2) 0.004(2) 0.001(2)
O14 0.050(3) 0.104(4) 0.040(2) -0.008(2) 0.013(2) -0.013(3)
O15 0.041(2) 0.106(4) 0.064(3) -0.014(3) 0.009(2) 0.006(3)
O16 0.028(2) 0.070(3) 0.084(3) -0.029(3) -0.013(2) 0.005(2)
C1 0.029(3) 0.052(3) 0.038(3) -0.008(2) -0.006(2) 0.003(2)
C2 0.040(3) 0.073(4) 0.048(3) -0.003(3) -0.004(3) -0.019(3)
C3 0.056(4) 0.066(4) 0.049(3) 0.006(3) -0.003(3) -0.024(3)
C4 0.044(3) 0.068(4) 0.037(3) 0.004(3) 0.006(3) -0.009(3)
C5 0.036(3) 0.058(3) 0.032(3) 0.002(3) -0.004(2) -0.002(3)
C6 0.038(3) 0.074(4) 0.035(3) 0.004(3) -0.006(2) -0.006(3)
C7 0.038(3) 0.057(3) 0.040(3) -0.017(3) -0.002(3) -0.010(3)
C8 0.025(2) 0.046(3) 0.031(3) -0.004(2) -0.005(2) 0.002(2)
C9 0.025(2) 0.043(3) 0.034(3) -0.003(2) -0.002(2) 0.003(2)
C10 0.027(2) 0.042(3) 0.029(2) -0.005(2) -0.001(2) 0.003(2)
C11 0.030(3) 0.061(4) 0.033(3) -0.002(3) -0.004(2) 0.002(3)
C12 0.032(3) 0.062(3) 0.038(3) -0.001(3) 0.003(2) 0.002(3)
C13 0.031(3) 0.050(3) 0.042(3) 0.002(3) -0.002(2) 0.001(2)
C14 0.034(3) 0.046(3) 0.042(3) 0.000(2) -0.007(2) -0.001(2)
C15 0.037(3) 0.064(4) 0.046(3) 0.006(3) -0.016(3) -0.012(3)
C16 0.031(3) 0.049(3) 0.041(3) -0.008(2) -0.002(2) 0.005(2)
C17 0.060(4) 0.074(4) 0.056(4) -0.004(3) 0.017(3) -0.007(4)
C18 0.071(5) 0.092(5) 0.056(4) 0.023(4) 0.002(4) -0.009(4)
C19 0.030(3) 0.072(4) 0.053(3) 0.015(3) 0.004(3) 0.003(3)
C20 0.031(3) 0.048(3) 0.036(3) 0.000(2) -0.001(2) 0.006(2)
C21 0.028(3) 0.063(3) 0.048(3) 0.002(3) 0.012(2) -0.005(3)
C22 0.042(3) 0.057(3) 0.057(4) 0.015(3) 0.003(3) -0.010(3)
C23 0.041(3) 0.042(3) 0.061(4) 0.006(3) -0.005(3) -0.006(3)
C24 0.030(3) 0.042(3) 0.041(3) 0.001(2) -0.005(2) 0.000(2)
C25 0.040(3) 0.040(3) 0.054(3) -0.009(3) -0.002(3) 0.003(2)
C26 0.030(3) 0.048(3) 0.036(3) -0.008(2) 0.001(2) 0.002(2)
C27 0.026(2) 0.044(3) 0.035(3) -0.004(2) -0.003(2) 0.005(2)
C28 0.028(2) 0.040(3) 0.033(3) -0.002(2) -0.007(2) 0.004(2)
C29 0.027(2) 0.036(3) 0.033(3) -0.001(2) -0.001(2) 0.001(2)
C30 0.029(3) 0.042(3) 0.058(3) -0.013(3) 0.002(3) 0.002(2)
C31 0.032(3) 0.056(3) 0.057(4) -0.014(3) -0.002(3) -0.005(3)
C32 0.034(3) 0.049(3) 0.048(3) 0.003(3) -0.002(2) 0.000(3)
C33 0.029(3) 0.061(3) 0.037(3) 0.003(3) -0.003(2) 0.002(3)
C34 0.029(3) 0.059(3) 0.039(3) -0.003(3) 0.000(2) 0.008(3)
C35 0.028(2) 0.049(3) 0.034(3) -0.001(2) -0.003(2) 0.002(2)
C36 0.056(4) 0.067(4) 0.066(4) -0.005(4) -0.012(3) -0.018(4)
C37 0.074(5) 0.044(3) 0.105(6) 0.015(4) -0.013(5) -0.013(4)
C38 0.031(3) 0.054(3) 0.056(4) 0.003(3) 0.001(3) -0.004(3)

loop_
_atom_type_symbol
_atom_type_description
_atom_type_scat_dispersion_real
_atom_type_scat_dispersion_imag
_atom_type_scat_source
C C 0.0033 0.0000 'International Tables Vol C Tables 4.2.6.8 and 6.1.1.4'
H H 0.0000 0.0000 'International Tables Vol C Tables 4.2.6.8 and 6.1.1.4'
O O 0.0106 0.0000 'International Tables Vol C Tables 4.2.6.8 and 6.1.1.4'

loop_
_geom_angle_atom_site_label_1
_geom_angle_atom_site_label_2
_geom_angle_atom_site_label_3
_geom_angle
_geom_angle_site_symmetry_1
_geom_angle_site_symmetry_3
_geom_angle_publ_flag
C1 O1 H1 111(5) . . ?
C7 O2 C16 114.4(4) . . ?
C15 O3 C6 109.0(4) . . ?
C7 O5 H5A 161(6) . . ?
C14 O6 H6 116(8) . . ?
C19 O8 H8 96(7) . . ?
C20 O9 H9A 97(6) . . ?
C26 O10 C35 113.7(4) . . ?
C34 O11 C25 110.0(4) . . ?
C26 O13 H13A 110(5) . . ?
C33 O14 H14 104(7) . . ?
C38 O16 H16 117(5) . . ?
C39 O17 H17 109.5 . . ?
O1 C1 C2 110.3(4) . . ?
O1 C1 C10 111.9(4) . . ?
C2 C1 C10 112.1(4) . . ?
O1 C1 H1A 107.4 . . ?
C2 C1 H1A 107.4 . . ?
C10 C1 H1A 107.4 . . ?
C3 C2 C1 113.2(5) . . ?
C3 C2 H2A 108.9 . . ?
C1 C2 H2A 108.9 . . ?
C3 C2 H2B 108.9 . . ?
C1 C2 H2B 108.9 . . ?
H2A C2 H2B 107.7 . . ?
C2 C3 C4 113.2(5) . . ?
C2 C3 H3A 108.9 . . ?
C4 C3 H3A 108.9 . . ?
C2 C3 H3B 108.9 . . ?
C4 C3 H3B 108.9 . . ?
H3A C3 H3B 107.7 . . ?
C18 C4 C3 107.8(6) . . ?
C18 C4 C17 108.7(5) . . ?
C3 C4 C17 111.2(6) . . ?
C18 C4 C5 107.4(5) . . ?
C3 C4 C5 106.4(5) . . ?
C17 C4 C5 115.1(5) . . ?
C6 C5 C4 114.6(5) . . ?
C6 C5 C10 107.7(5) . . ?
C4 C5 C10 118.4(5) . . ?
C6 C5 H5 104.9 . . ?
C4 C5 H5 104.9 . . ?
C10 C5 H5 104.9 . . ?
O3 C6 C7 101.5(5) . . ?
O3 C6 C5 109.6(5) . . ?
C7 C6 C5 110.8(5) . . ?
O3 C6 H6A 111.5 . . ?
C7 C6 H6A 111.5 . . ?
C5 C6 H6A 111.5 . . ?
O2 C7 O5 105.7(5) . . ?
O2 C7 C6 113.5(5) . . ?
O5 C7 C6 112.9(5) . . ?
O2 C7 C8 115.3(4) . . ?
O5 C7 C8 110.5(5) . . ?
C6 C7 C8 99.2(5) . . ?
C15 C8 C7 100.5(5) . . ?
C15 C8 C14 114.4(4) . . ?
C7 C8 C14 113.4(5) . . ?
C15 C8 C9 107.4(4) . . ?
C7 C8 C9 108.0(4) . . ?
C14 C8 C9 112.2(4) . . ?
C11 C9 C10 117.4(4) . . ?
C11 C9 C8 111.2(4) . . ?
C10 C9 C8 108.8(4) . . ?
C11 C9 H9 106.2 . . ?
C10 C9 H9 106.2 . . ?
C8 C9 H9 106.2 . . ?
C16 C10 C1 111.3(4) . . ?
C16 C10 C9 107.4(4) . . ?
C1 C10 C9 112.6(4) . . ?
C16 C10 C5 110.9(4) . . ?
C1 C10 C5 109.2(4) . . ?
C9 C10 C5 105.4(4) . . ?
C12 C11 C9 110.0(4) . . ?
C12 C11 H11A 109.7 . . ?
C9 C11 H11A 109.7 . . ?
C12 C11 H11B 109.7 . . ?
C9 C11 H11B 109.7 . . ?
H11A C11 H11B 108.2 . . ?
C11 C12 C13 113.3(5) . . ?
C11 C12 H12A 108.9 . . ?
C13 C12 H12A 108.9 . . ?
C11 C12 H12B 108.9 . . ?
C13 C12 H12B 108.9 . . ?
H12A C12 H12B 107.7 . . ?
C19 C13 C12 111.8(5) . . ?
C19 C13 C14 117.9(5) . . ?
C12 C13 C14 111.1(4) . . ?
C19 C13 H13 104.9 . . ?
C12 C13 H13 104.9 . . ?
C14 C13 H13 104.9 . . ?
O6 C14 C13 109.0(5) . . ?
O6 C14 C8 113.5(4) . . ?
C13 C14 C8 114.4(5) . . ?
O6 C14 H14A 106.5 . . ?
C13 C14 H14A 106.5 . . ?
C8 C14 H14A 106.5 . . ?
O4 C15 O3 121.7(6) . . ?
O4 C15 C8 130.1(6) . . ?
O3 C15 C8 108.2(5) . . ?
O2 C16 C10 110.3(4) . . ?
O2 C16 H16A 109.6 . . ?
C10 C16 H16A 109.6 . . ?
O2 C16 H16B 109.6 . . ?
C10 C16 H16B 109.6 . . ?
H16A C16 H16B 108.1 . . ?
C4 C17 H17A 109.5 . . ?
C4 C17 H17B 109.5 . . ?
H17A C17 H17B 109.5 . . ?
C4 C17 H17C 109.5 . . ?
H17A C17 H17C 109.5 . . ?
H17B C17 H17C 109.5 . . ?
C4 C18 H18A 109.5 . . ?
C4 C18 H18B 109.5 . . ?
H18A C18 H18B 109.5 . . ?
C4 C18 H18C 109.5 . . ?
H18A C18 H18C 109.5 . . ?
H18B C18 H18C 109.5 . . ?
O7 C19 O8 119.6(6) . . ?
O7 C19 C13 122.6(6) . . ?
O8 C19 C13 117.4(6) . . ?
O9 C20 C21 107.8(4) . . ?
O9 C20 C29 111.2(4) . . ?
C21 C20 C29 112.7(4) . . ?
O9 C20 H20 108.3 . . ?
C21 C20 H20 108.3 . . ?
C29 C20 H20 108.3 . . ?
C20 C21 C22 112.9(5) . . ?
C20 C21 H21A 109.0 . . ?
C22 C21 H21A 109.0 . . ?
C20 C21 H21B 109.0 . . ?
C22 C21 H21B 109.0 . . ?
H21A C21 H21B 107.8 . . ?
C21 C22 C23 113.1(5) . . ?
C21 C22 H22A 109.0 . . ?
C23 C22 H22A 109.0 . . ?
C21 C22 H22B 109.0 . . ?
C23 C22 H22B 109.0 . . ?
H22A C22 H22B 107.8 . . ?
C22 C23 C24 107.0(5) . . ?
C22 C23 C36 111.4(5) . . ?
C24 C23 C36 114.5(5) . . ?
C22 C23 C37 108.4(6) . . ?
C24 C23 C37 107.4(5) . . ?
C36 C23 C37 107.9(6) . . ?
C25 C24 C23 115.7(5) . . ?
C25 C24 C29 107.9(4) . . ?
C23 C24 C29 117.0(4) . . ?
C25 C24 H24 105.0 . . ?
C23 C24 H24 105.0 . . ?
C29 C24 H24 105.0 . . ?
O11 C25 C24 110.4(4) . . ?
O11 C25 C26 102.0(4) . . ?
C24 C25 C26 110.3(4) . . ?
O11 C25 H25 111.3 . . ?
C24 C25 H25 111.3 . . ?
C26 C25 H25 111.3 . . ?
O13 C26 O10 106.6(4) . . ?
O13 C26 C25 108.3(5) . . ?
O10 C26 C25 112.8(4) . . ?
O13 C26 C27 114.1(4) . . ?
O10 C26 C27 115.6(4) . . ?
C25 C26 C27 99.2(4) . . ?
C34 C27 C33 117.0(4) . . ?
C34 C27 C26 99.1(4) . . ?
C33 C27 C26 113.3(4) . . ?
C34 C27 C28 105.8(4) . . ?
C33 C27 C28 112.6(4) . . ?
C26 C27 C28 107.9(4) . . ?
C30 C28 C29 117.9(4) . . ?
C30 C28 C27 111.0(4) . . ?
C29 C28 C27 109.1(4) . . ?
C30 C28 H28 106.0 . . ?
C29 C28 H28 106.0 . . ?
C27 C28 H28 106.0 . . ?
C35 C29 C20 111.6(4) . . ?
C35 C29 C28 105.9(4) . . ?
C20 C29 C28 113.3(4) . . ?
C35 C29 C24 111.7(4) . . ?
C20 C29 C24 109.0(4) . . ?
C28 C29 C24 105.2(4) . . ?
C28 C30 C31 110.4(5) . . ?
C28 C30 H30A 109.6 . . ?
C31 C30 H30A 109.6 . . ?
C28 C30 H30B 109.6 . . ?
C31 C30 H30B 109.6 . . ?
H30A C30 H30B 108.1 . . ?
C30 C31 C32 112.4(5) . . ?
C30 C31 H31A 109.1 . . ?
C32 C31 H31A 109.1 . . ?
C30 C31 H31B 109.1 . . ?
C32 C31 H31B 109.1 . . ?
H31A C31 H31B 107.8 . . ?
C38 C32 C33 114.6(5) . . ?
C38 C32 C31 113.4(5) . . ?
C33 C32 C31 111.1(5) . . ?
C38 C32 H32 105.6 . . ?
C33 C32 H32 105.6 . . ?
C31 C32 H32 105.6 . . ?
O14 C33 C27 110.6(5) . . ?
O14 C33 C32 113.8(5) . . ?
C27 C33 C32 115.3(4) . . ?
O14 C33 H33 105.3 . . ?
C27 C33 H33 105.3 . . ?
C32 C33 H33 105.3 . . ?
O12 C34 O11 122.4(6) . . ?
O12 C34 C27 129.3(6) . . ?
O11 C34 C27 108.1(4) . . ?
O10 C35 C29 110.3(4) . . ?
O10 C35 H35A 109.6 . . ?
C29 C35 H35A 109.6 . . ?
O10 C35 H35B 109.6 . . ?
C29 C35 H35B 109.6 . . ?
H35A C35 H35B 108.1 . . ?
C23 C36 H36A 109.5 . . ?
C23 C36 H36B 109.5 . . ?
H36A C36 H36B 109.5 . . ?
C23 C36 H36C 109.5 . . ?
H36A C36 H36C 109.5 . . ?
H36B C36 H36C 109.5 . . ?
C23 C37 H37A 109.5 . . ?
C23 C37 H37B 109.5 . . ?
H37A C37 H37B 109.5 . . ?
C23 C37 H37C 109.5 . . ?
H37A C37 H37C 109.5 . . ?
H37B C37 H37C 109.5 . . ?
O15 C38 O16 122.4(5) . . ?
O15 C38 C32 124.2(6) . . ?
O16 C38 C32 113.3(5) . . ?
O17 C39 H39A 109.5 . . ?
O17 C39 H39B 109.5 . . ?
H39A C39 H39B 109.5 . . ?
O17 C39 H39C 109.5 . . ?
H39A C39 H39C 109.5 . . ?
H39B C39 H39C 109.5 . . ?

loop_
_geom_bond_atom_site_label_1
_geom_bond_atom_site_label_2
_geom_bond_distance
_geom_bond_site_symmetry_2
_geom_bond_publ_flag
O1 C1 1.446(7) . ?
O1 H1 0.82(2) . ?
O2 C7 1.399(7) . ?
O2 C16 1.448(6) . ?
O3 C15 1.370(7) . ?
O3 C6 1.478(8) . ?
O4 C15 1.184(8) . ?
O5 C7 1.411(7) . ?
O5 H5A 0.82(2) . ?
O6 C14 1.427(7) . ?
O6 H6 0.84(2) . ?
O7 C19 1.204(8) . ?
O8 C19 1.321(8) . ?
O8 H8 0.83(2) . ?
O9 C20 1.439(7) . ?
O9 H9A 0.82(2) . ?
O10 C26 1.407(6) . ?
O10 C35 1.444(6) . ?
O11 C34 1.359(7) . ?
O11 C25 1.466(7) . ?
O12 C34 1.182(7) . ?
O13 C26 1.402(6) . ?
O13 H13A 0.81(2) . ?
O14 C33 1.428(7) . ?
O14 H14 0.83(2) . ?
O15 C38 1.218(7) . ?
O16 C38 1.322(8) . ?
O16 H16 0.83(2) . ?
O17 C39 1.483(19) . ?
O17 H17 0.8200 . ?
C1 C2 1.526(8) . ?
C1 C10 1.547(7) . ?
C1 H1A 0.9800 . ?
C2 C3 1.507(9) . ?
C2 H2A 0.9700 . ?
C2 H2B 0.9700 . ?
C3 C4 1.542(9) . ?
C3 H3A 0.9700 . ?
C3 H3B 0.9700 . ?
C4 C18 1.527(9) . ?
C4 C17 1.543(9) . ?
C4 C5 1.547(8) . ?
C5 C6 1.528(8) . ?
C5 C10 1.580(7) . ?
C5 H5 0.9800 . ?
C6 C7 1.524(9) . ?
C6 H6A 0.9800 . ?
C7 C8 1.534(7) . ?
C8 C15 1.520(8) . ?
C8 C14 1.545(8) . ?
C8 C9 1.573(7) . ?
C9 C11 1.531(7) . ?
C9 C10 1.565(7) . ?
C9 H9 0.9800 . ?
C10 C16 1.514(7) . ?
C11 C12 1.524(7) . ?
C11 H11A 0.9700 . ?
C11 H11B 0.9700 . ?
C12 C13 1.543(8) . ?
C12 H12A 0.9700 . ?
C12 H12B 0.9700 . ?
C13 C19 1.513(8) . ?
C13 C14 1.544(8) . ?
C13 H13 0.9800 . ?
C14 H14A 0.9800 . ?
C16 H16A 0.9700 . ?
C16 H16B 0.9700 . ?
C17 H17A 0.9600 . ?
C17 H17B 0.9600 . ?
C17 H17C 0.9600 . ?
C18 H18A 0.9600 . ?
C18 H18B 0.9600 . ?
C18 H18C 0.9600 . ?
C20 C21 1.509(8) . ?
C20 C29 1.537(7) . ?
C20 H20 0.9800 . ?
C21 C22 1.515(9) . ?
C21 H21A 0.9700 . ?
C21 H21B 0.9700 . ?
C22 C23 1.532(9) . ?
C22 H22A 0.9700 . ?
C22 H22B 0.9700 . ?
C23 C24 1.541(8) . ?
C23 C36 1.553(9) . ?
C23 C37 1.556(9) . ?
C24 C25 1.534(8) . ?
C24 C29 1.573(7) . ?
C24 H24 0.9800 . ?
C25 C26 1.536(8) . ?
C25 H25 0.9800 . ?
C26 C27 1.537(7) . ?
C27 C34 1.530(8) . ?
C27 C33 1.532(8) . ?
C27 C28 1.585(7) . ?
C28 C30 1.514(8) . ?
C28 C29 1.561(7) . ?
C28 H28 0.9800 . ?
C29 C35 1.529(7) . ?
C30 C31 1.515(8) . ?
C30 H30A 0.9700 . ?
C30 H30B 0.9700 . ?
C31 C32 1.544(9) . ?
C31 H31A 0.9700 . ?
C31 H31B 0.9700 . ?
C32 C38 1.522(8) . ?
C32 C33 1.533(8) . ?
C32 H32 0.9800 . ?
C33 H33 0.9800 . ?
C35 H35A 0.9700 . ?
C35 H35B 0.9700 . ?
C36 H36A 0.9600 . ?
C36 H36B 0.9600 . ?
C36 H36C 0.9600 . ?
C37 H37A 0.9600 . ?
C37 H37B 0.9600 . ?
C37 H37C 0.9600 . ?
C39 H39A 0.9600 . ?
C39 H39B 0.9600 . ?
C39 H39C 0.9600 . ?

loop_
_geom_hbond_atom_site_label_D
_geom_hbond_atom_site_label_H
_geom_hbond_atom_site_label_A
_geom_hbond_distance_DH
_geom_hbond_distance_HA
_geom_hbond_distance_DA
_geom_hbond_angle_DHA
_geom_hbond_site_symmetry_A
O16 H16 O9 0.83(2) 1.88(3) 2.683(5) 161(7) 1_655
O14 H14 O15 0.83(2) 1.84(5) 2.618(7) 155(10) .
O13 H13A O14 0.81(2) 1.90(4) 2.627(7) 148(7) .
O9 H9A O1 0.82(2) 1.98(3) 2.778(5) 166(9) 4_467
O8 H8 O6 0.83(2) 1.76(4) 2.559(8) 163(10) .
O6 H6 O5 0.84(2) 1.98(8) 2.631(7) 134(9) .
O5 H5A O13 0.82(2) 2.62(12) 2.945(7) 105(10) 3_646
O5 H5A O17 0.82(2) 2.51(8) 2.933(12) 113(7) .
O1 H1 O7 0.82(2) 2.02(3) 2.825(5) 167(7) 1_655
O17 H17 O5 0.82 2.34 2.933(12) 129.9 .

loop_
_geom_torsion_atom_site_label_1
_geom_torsion_atom_site_label_2
_geom_torsion_atom_site_label_3
_geom_torsion_atom_site_label_4
_geom_torsion
_geom_torsion_site_symmetry_1
_geom_torsion_site_symmetry_2
_geom_torsion_site_symmetry_3
_geom_torsion_site_symmetry_4
_geom_torsion_publ_flag
O1 C1 C2 C3 -179.2(5) . . . . ?
C10 C1 C2 C3 55.4(7) . . . . ?
C1 C2 C3 C4 -59.8(8) . . . . ?
C2 C3 C4 C18 169.2(6) . . . . ?
C2 C3 C4 C17 -71.8(7) . . . . ?
C2 C3 C4 C5 54.2(7) . . . . ?
C18 C4 C5 C6 64.8(7) . . . . ?
C3 C4 C5 C6 -179.9(5) . . . . ?
C17 C4 C5 C6 -56.3(7) . . . . ?
C18 C4 C5 C10 -166.2(5) . . . . ?
C3 C4 C5 C10 -51.0(7) . . . . ?
C17 C4 C5 C10 72.6(7) . . . . ?
C15 O3 C6 C7 29.9(6) . . . . ?
C15 O3 C6 C5 -87.3(6) . . . . ?
C4 C5 C6 O3 -122.3(5) . . . . ?
C10 C5 C6 O3 103.6(5) . . . . ?
C4 C5 C6 C7 126.6(5) . . . . ?
C10 C5 C6 C7 -7.5(6) . . . . ?
C16 O2 C7 O5 -176.0(5) . . . . ?
C16 O2 C7 C6 59.8(6) . . . . ?
C16 O2 C7 C8 -53.6(6) . . . . ?
O3 C6 C7 O2 -166.9(5) . . . . ?
C5 C6 C7 O2 -50.6(6) . . . . ?
O3 C6 C7 O5 72.8(6) . . . . ?
C5 C6 C7 O5 -170.9(5) . . . . ?
O3 C6 C7 C8 -44.1(5) . . . . ?
C5 C6 C7 C8 72.2(5) . . . . ?
O2 C7 C8 C15 163.7(5) . . . . ?
O5 C7 C8 C15 -76.5(6) . . . . ?
C6 C7 C8 C15 42.2(5) . . . . ?
O2 C7 C8 C14 -73.7(6) . . . . ?
O5 C7 C8 C14 46.0(6) . . . . ?
C6 C7 C8 C14 164.8(4) . . . . ?
O2 C7 C8 C9 51.4(6) . . . . ?
O5 C7 C8 C9 171.1(5) . . . . ?
C6 C7 C8 C9 -70.2(5) . . . . ?
C15 C8 C9 C11 127.9(5) . . . . ?
C7 C8 C9 C11 -124.5(5) . . . . ?
C14 C8 C9 C11 1.3(6) . . . . ?
C15 C8 C9 C10 -101.3(5) . . . . ?
C7 C8 C9 C10 6.3(6) . . . . ?
C14 C8 C9 C10 132.1(4) . . . . ?
O1 C1 C10 C16 -49.3(6) . . . . ?
C2 C1 C10 C16 75.3(6) . . . . ?
O1 C1 C10 C9 71.3(5) . . . . ?
C2 C1 C10 C9 -164.1(5) . . . . ?
O1 C1 C10 C5 -172.0(4) . . . . ?
C2 C1 C10 C5 -47.5(6) . . . . ?
C11 C9 C10 C16 67.4(6) . . . . ?
C8 C9 C10 C16 -60.0(5) . . . . ?
C11 C9 C10 C1 -55.5(6) . . . . ?
C8 C9 C10 C1 177.2(4) . . . . ?
C11 C9 C10 C5 -174.4(5) . . . . ?
C8 C9 C10 C5 58.3(5) . . . . ?
C6 C5 C10 C16 58.1(6) . . . . ?
C4 C5 C10 C16 -74.0(6) . . . . ?
C6 C5 C10 C1 -178.9(4) . . . . ?
C4 C5 C10 C1 49.0(6) . . . . ?
C6 C5 C10 C9 -57.8(5) . . . . ?
C4 C5 C10 C9 170.1(5) . . . . ?
C10 C9 C11 C12 178.7(5) . . . . ?
C8 C9 C11 C12 -55.1(6) . . . . ?
C9 C11 C12 C13 61.1(7) . . . . ?
C11 C12 C13 C19 -144.0(5) . . . . ?
C11 C12 C13 C14 -10.1(7) . . . . ?
C19 C13 C14 O6 -42.3(7) . . . . ?
C12 C13 C14 O6 -173.1(5) . . . . ?
C19 C13 C14 C8 85.9(6) . . . . ?
C12 C13 C14 C8 -44.9(6) . . . . ?
C15 C8 C14 O6 52.9(6) . . . . ?
C7 C8 C14 O6 -61.6(6) . . . . ?
C9 C8 C14 O6 175.6(4) . . . . ?
C15 C8 C14 C13 -73.0(6) . . . . ?
C7 C8 C14 C13 172.6(4) . . . . ?
C9 C8 C14 C13 49.8(6) . . . . ?
C6 O3 C15 O4 176.7(6) . . . . ?
C6 O3 C15 C8 -2.3(6) . . . . ?
C7 C8 C15 O4 155.2(7) . . . . ?
C14 C8 C15 O4 33.3(9) . . . . ?
C9 C8 C15 O4 -91.9(7) . . . . ?
C7 C8 C15 O3 -25.9(6) . . . . ?
C14 C8 C15 O3 -147.8(5) . . . . ?
C9 C8 C15 O3 86.9(5) . . . . ?
C7 O2 C16 C10 -5.7(6) . . . . ?
C1 C10 C16 O2 -174.5(4) . . . . ?
C9 C10 C16 O2 61.9(5) . . . . ?
C5 C10 C16 O2 -52.7(6) . . . . ?
C12 C13 C19 O7 -17.2(8) . . . . ?
C14 C13 C19 O7 -147.7(6) . . . . ?
C12 C13 C19 O8 170.0(5) . . . . ?
C14 C13 C19 O8 39.5(8) . . . . ?
O9 C20 C21 C22 177.9(5) . . . . ?
C29 C20 C21 C22 54.9(7) . . . . ?
C20 C21 C22 C23 -58.3(7) . . . . ?
C21 C22 C23 C24 54.5(6) . . . . ?
C21 C22 C23 C36 -71.4(7) . . . . ?
C21 C22 C23 C37 170.0(5) . . . . ?
C22 C23 C24 C25 178.5(5) . . . . ?
C36 C23 C24 C25 -57.5(7) . . . . ?
C37 C23 C24 C25 62.3(7) . . . . ?
C22 C23 C24 C29 -52.8(6) . . . . ?
C36 C23 C24 C29 71.2(7) . . . . ?
C37 C23 C24 C29 -168.9(6) . . . . ?
C34 O11 C25 C24 -93.0(5) . . . . ?
C34 O11 C25 C26 24.2(5) . . . . ?
C23 C24 C25 O11 -127.5(5) . . . . ?
C29 C24 C25 O11 99.4(5) . . . . ?
C23 C24 C25 C26 120.6(5) . . . . ?
C29 C24 C25 C26 -12.5(6) . . . . ?
C35 O10 C26 O13 -176.0(4) . . . . ?
C35 O10 C26 C25 65.2(6) . . . . ?
C35 O10 C26 C27 -47.9(6) . . . . ?
O11 C25 C26 O13 77.2(5) . . . . ?
C24 C25 C26 O13 -165.5(4) . . . . ?
O11 C25 C26 O10 -165.0(4) . . . . ?
C24 C25 C26 O10 -47.7(6) . . . . ?
O11 C25 C26 C27 -42.1(5) . . . . ?
C24 C25 C26 C27 75.1(5) . . . . ?
O13 C26 C27 C34 -71.3(5) . . . . ?
O10 C26 C27 C34 164.4(4) . . . . ?
C25 C26 C27 C34 43.5(5) . . . . ?
O13 C26 C27 C33 53.4(6) . . . . ?
O10 C26 C27 C33 -70.9(6) . . . . ?
C25 C26 C27 C33 168.2(4) . . . . ?
O13 C26 C27 C28 178.7(4) . . . . ?
O10 C26 C27 C28 54.4(6) . . . . ?
C25 C26 C27 C28 -66.5(5) . . . . ?
C34 C27 C28 C30 124.1(5) . . . . ?
C33 C27 C28 C30 -4.9(6) . . . . ?
C26 C27 C28 C30 -130.6(5) . . . . ?
C34 C27 C28 C29 -104.4(5) . . . . ?
C33 C27 C28 C29 126.6(4) . . . . ?
C26 C27 C28 C29 0.9(5) . . . . ?
O9 C20 C29 C35 -46.4(6) . . . . ?
C21 C20 C29 C35 74.8(6) . . . . ?
O9 C20 C29 C28 73.0(5) . . . . ?
C21 C20 C29 C28 -165.8(4) . . . . ?
O9 C20 C29 C24 -170.3(4) . . . . ?
C21 C20 C29 C24 -49.1(6) . . . . ?
C30 C28 C29 C35 70.9(6) . . . . ?
C27 C28 C29 C35 -56.8(5) . . . . ?
C30 C28 C29 C20 -51.7(6) . . . . ?
C27 C28 C29 C20 -179.5(4) . . . . ?
C30 C28 C29 C24 -170.7(5) . . . . ?
C27 C28 C29 C24 61.6(5) . . . . ?
C25 C24 C29 C35 59.4(6) . . . . ?
C23 C24 C29 C35 -72.9(6) . . . . ?
C25 C24 C29 C20 -176.8(4) . . . . ?
C23 C24 C29 C20 50.8(6) . . . . ?
C25 C24 C29 C28 -55.0(5) . . . . ?
C23 C24 C29 C28 172.6(4) . . . . ?
C29 C28 C30 C31 -177.8(5) . . . . ?
C27 C28 C30 C31 -50.9(6) . . . . ?
C28 C30 C31 C32 65.8(7) . . . . ?
C30 C31 C32 C38 -150.1(5) . . . . ?
C30 C31 C32 C33 -19.3(7) . . . . ?
C34 C27 C33 O14 58.9(6) . . . . ?
C26 C27 C33 O14 -55.5(6) . . . . ?
C28 C27 C33 O14 -178.2(4) . . . . ?
C34 C27 C33 C32 -72.0(6) . . . . ?
C26 C27 C33 C32 173.6(4) . . . . ?
C28 C27 C33 C32 50.8(6) . . . . ?
C38 C32 C33 O14 -36.8(7) . . . . ?
C31 C32 C33 O14 -167.0(5) . . . . ?
C38 C32 C33 C27 92.6(6) . . . . ?
C31 C32 C33 C27 -37.6(6) . . . . ?
C25 O11 C34 O12 -179.3(5) . . . . ?
C25 O11 C34 C27 4.7(6) . . . . ?
C33 C27 C34 O12 31.0(8) . . . . ?
C26 C27 C34 O12 153.0(6) . . . . ?
C28 C27 C34 O12 -95.3(7) . . . . ?
C33 C27 C34 O11 -153.4(4) . . . . ?
C26 C27 C34 O11 -31.3(5) . . . . ?
C28 C27 C34 O11 80.3(5) . . . . ?
C26 O10 C35 C29 -15.0(6) . . . . ?
C20 C29 C35 O10 -168.7(4) . . . . ?
C28 C29 C35 O10 67.7(5) . . . . ?
C24 C29 C35 O10 -46.4(6) . . . . ?
C33 C32 C38 O15 31.2(9) . . . . ?
C31 C32 C38 O15 160.3(6) . . . . ?
C33 C32 C38 O16 -151.7(5) . . . . ?
C31 C32 C38 O16 -22.6(7) . . . . ?
